data_7037190
loop_
_publ_author_name
'Eaves, Samantha G.'
'Yufit, Dmitry S.'
'Skelton, Brian W.'
'Lynam, Jason M.'
'Low, Paul J.'

_publ_section_title
;
 Reactions of alkynes with cis-RuCl2(dppm)2: exploring the interplay of
 vinylidene, alkynyl and \h(3)-butenynyl complexes.
;
_journal_issue 48
_journal_name_full 'Dalton transactions (Cambridge, England : 2003)'
_journal_page_first 21016
_journal_page_last 21024
_journal_paper_doi 10.1039/c5dt03844h
_journal_volume 44
_journal_year 2015
_chemical_formula_moiety 'C58 H49 Cl P4 Ru'
_chemical_formula_sum 'C58 H49 Cl P4 Ru'
_chemical_formula_weight 1006.37
_space_group_IT_number 2
_symmetry_cell_setting triclinic
_symmetry_Int_Tables_number 2
_symmetry_space_group_name_Hall '-P 1'
_symmetry_space_group_name_H-M 'P -1'
_atom_sites_solution_hydrogens geom
_audit_creation_date 2015-08-17T08:41:21-00:00
_audit_creation_method 'WinGX routine CIF_UPDATE'
_audit_update_record
;
2015-09-21 deposited with the CCDC.
2015-11-06 downloaded from the CCDC.
;
_cell_angle_alpha 93.781(2)
_cell_angle_beta 109.044(2)
_cell_angle_gamma 94.896(2)
_cell_formula_units_Z 2
_cell_length_a 13.5448(4)
_cell_length_b 13.5845(4)
_cell_length_c 13.8574(3)
_cell_measurement_reflns_used 17564
_cell_measurement_temperature 100(2)
_cell_measurement_theta_max 32.449
_cell_measurement_theta_min 2.383
_cell_volume 2389.47(12)
_computing_cell_refinement
;
CrysAlisPro, Agilent Technologies,
Version 1.171.37.31 (release 14-01-2014 CrysAlis171 .NET)
(compiled Jan 14 2014,18:38:05)
;
_computing_data_collection
;
CrysAlisPro, Agilent Technologies,
Version 1.171.37.31 (release 14-01-2014 CrysAlis171 .NET)
(compiled Jan 14 2014,18:38:05)
;
_computing_data_reduction
;
CrysAlisPro, Agilent Technologies,
Version 1.171.37.31 (release 14-01-2014 CrysAlis171 .NET)
(compiled Jan 14 2014,18:38:05)
;
_computing_molecular_graphics 'Diamond (Brandenburg, K., (1999)'
_computing_publication_material 'WinGX Farrugia, L. J. (1999)'
_computing_structure_refinement 'SHELXL-2014/7 (Sheldrick, 2014)'
_computing_structure_solution 'SIR92 (Altomare et al., 1994)'
_diffrn_ambient_temperature 100(2)
_diffrn_detector 'CCD plate'
_diffrn_detector_area_resol_mean 10.4738
_diffrn_measured_fraction_theta_full 0.999
_diffrn_measured_fraction_theta_max 0.908
_diffrn_measurement_device 'four-circle diffractometer'
_diffrn_measurement_device_type 'Oxford Diffraction Gemini diffractometer'
_diffrn_measurement_method '\w scans'
_diffrn_orient_matrix_UB_11 0.031106
_diffrn_orient_matrix_UB_12 0.0025574
_diffrn_orient_matrix_UB_13 0.0525429
_diffrn_orient_matrix_UB_21 -0.040904
_diffrn_orient_matrix_UB_22 0.019564
_diffrn_orient_matrix_UB_23 0.0139075
_diffrn_orient_matrix_UB_31 -0.0215899
_diffrn_orient_matrix_UB_32 -0.0488155
_diffrn_orient_matrix_UB_33 0.0024843
_diffrn_radiation_monochromator graphite
_diffrn_radiation_probe x-ray
_diffrn_radiation_type MoK\a
_diffrn_radiation_wavelength 0.71073
_diffrn_reflns_av_R_equivalents 0.0359
_diffrn_reflns_av_unetI/netI 0.0496
_diffrn_reflns_laue_measured_fraction_full 0.999
_diffrn_reflns_laue_measured_fraction_max 0.908
_diffrn_reflns_limit_h_max 19
_diffrn_reflns_limit_h_min -20
_diffrn_reflns_limit_k_max 20
_diffrn_reflns_limit_k_min -19
_diffrn_reflns_limit_l_max 21
_diffrn_reflns_limit_l_min -20
_diffrn_reflns_number 35385
_diffrn_reflns_point_group_measured_fraction_full 0.999
_diffrn_reflns_point_group_measured_fraction_max 0.908
_diffrn_reflns_theta_full 30
_diffrn_reflns_theta_max 32.621
_diffrn_reflns_theta_min 2.063
_diffrn_source 'Enhance (Mo) X-ray Source'
_exptl_absorpt_coefficient_mu 0.557
_exptl_absorpt_correction_T_max 0.93
_exptl_absorpt_correction_T_min 0.861
_exptl_absorpt_correction_type analytical
_exptl_absorpt_process_details
;
      CrysAlisPro, Agilent Technologies,
Analytical numeric absorption correction using a multifaceted crystal
               model based on expressions derived by R.C. Clark & J.S.
        (Clark, R. C. & Reid, J. S. (1995). Acta Cryst. A51, 887-897)

;
_exptl_crystal_colour yellow
_exptl_crystal_density_diffrn 1.399
_exptl_crystal_description plate
_exptl_crystal_F_000 1036
_exptl_crystal_size_max 0.45
_exptl_crystal_size_mid 0.27
_exptl_crystal_size_min 0.17
_refine_diff_density_max 1.385
_refine_diff_density_min -0.902
_refine_diff_density_rms 0.099
_refine_ls_extinction_method none
_refine_ls_goodness_of_fit_ref 1.049
_refine_ls_hydrogen_treatment constr
_refine_ls_matrix_type full
_refine_ls_number_parameters 577
_refine_ls_number_reflns 15874
_refine_ls_number_restraints 0
_refine_ls_restrained_S_all 1.049
_refine_ls_R_factor_all 0.0551
_refine_ls_R_factor_gt 0.04
_refine_ls_shift/su_max 0.002
_refine_ls_shift/su_mean 0
_refine_ls_structure_factor_coef Fsqd
_refine_ls_weighting_details 'w=1/[\s^2^(Fo^2^)+(0.0415P)^2^+1.0834P] where P=(Fo^2^+2Fc^2^)/3'
_refine_ls_weighting_scheme calc
_refine_ls_wR_factor_gt 0.0912
_refine_ls_wR_factor_ref 0.101
_reflns_number_gt 12893
_reflns_number_total 15874
_reflns_threshold_expression 'I > 2\s(I)'
_cod_data_source_file c5dt03844h2.cif
_cod_data_source_block sge3185
_cod_depositor_comments 'Adding full bibliography for 7037188--7037194.cif.'
_cod_database_code 7037190

loop_
_symmetry_equiv_pos_as_xyz
'x, y, z'
'-x, -y, -z'

loop_
_atom_site_label
_atom_site_type_symbol
_atom_site_fract_x
_atom_site_fract_y
_atom_site_fract_z
_atom_site_U_iso_or_equiv
_atom_site_adp_type
_atom_site_occupancy
_atom_site_calc_flag
Ru1 Ru 0.30507(2) 0.24524(2) 0.68752(2) 0.01146(4) Uani 1 d
Cl1 Cl 0.42116(3) 0.24762(4) 0.58388(3) 0.01810(9) Uani 1 d
C1 C 0.21201(14) 0.24852(14) 0.77405(14) 0.0147(3) Uani 1 d
C2 C 0.15943(14) 0.24938(16) 0.82904(15) 0.0188(4) Uani 1 d
C3 C 0.10460(14) 0.25175(16) 0.90193(15) 0.0184(4) Uani 1 d
C4 C 0.09087(16) 0.34244(17) 0.94802(16) 0.0221(4) Uani 1 d
H4 H 0.1141 0.403 0.9275 0.026 Uiso 1 calc
C5 C 0.04381(17) 0.34460(18) 1.02299(16) 0.0253(4) Uani 1 d
H5 H 0.0372 0.4065 1.0551 0.03 Uiso 1 calc
C6 C 0.00603(17) 0.25629(19) 1.05178(16) 0.0273(5) Uani 1 d
H6 H -0.0263 0.2578 1.1031 0.033 Uiso 1 calc
C7 C 0.01631(17) 0.16653(18) 1.00462(17) 0.0262(5) Uani 1 d
H7 H -0.0111 0.1063 1.0223 0.031 Uiso 1 calc
C8 C 0.06636(15) 0.16370(17) 0.93163(16) 0.0218(4) Uani 1 d
H8 H 0.0748 0.1015 0.9015 0.026 Uiso 1 calc
P1 P 0.30970(3) 0.41801(4) 0.68568(4) 0.01330(9) Uani 1 d
C111 C 0.32636(15) 0.48559(15) 0.58144(15) 0.0175(4) Uani 1 d
C112 C 0.25408(16) 0.46192(18) 0.48306(16) 0.0250(4) Uani 1 d
H112 H 0.1959 0.4132 0.472 0.03 Uiso 1 calc
C113 C 0.26619(17) 0.5090(2) 0.40048(17) 0.0304(5) Uani 1 d
H113 H 0.2161 0.4925 0.3338 0.036 Uiso 1 calc
C114 C 0.35095(18) 0.57960(18) 0.41568(18) 0.0294(5) Uani 1 d
H114 H 0.3602 0.6107 0.3593 0.035 Uiso 1 calc
C115 C 0.4215(2) 0.6045(2) 0.51239(19) 0.0349(6) Uani 1 d
H115 H 0.4791 0.6539 0.5232 0.042 Uiso 1 calc
C116 C 0.40954(18) 0.55808(18) 0.59510(17) 0.0295(5) Uani 1 d
H116 H 0.459 0.5763 0.6618 0.035 Uiso 1 calc
C121 C 0.20911(14) 0.47879(14) 0.71949(14) 0.0149(3) Uani 1 d
C122 C 0.10505(15) 0.45092(16) 0.65612(16) 0.0207(4) Uani 1 d
H122 H 0.0907 0.4036 0.5983 0.025 Uiso 1 calc
C123 C 0.02255(16) 0.49155(17) 0.67669(17) 0.0244(4) Uani 1 d
H123 H -0.0476 0.4729 0.6322 0.029 Uiso 1 calc
C124 C 0.04219(17) 0.55900(17) 0.76160(17) 0.0245(4) Uani 1 d
H124 H -0.0143 0.5869 0.7754 0.029 Uiso 1 calc
C125 C 0.14450(17) 0.58583(16) 0.82658(16) 0.0235(4) Uani 1 d
H125 H 0.1579 0.631 0.8859 0.028 Uiso 1 calc
C126 C 0.22813(16) 0.54676(15) 0.80513(15) 0.0201(4) Uani 1 d
H126 H 0.2982 0.5666 0.8491 0.024 Uiso 1 calc
C10 C 0.43428(15) 0.44747(15) 0.79438(16) 0.0198(4) Uani 1 d
H10A H 0.4261 0.4899 0.8516 0.024 Uiso 1 calc
H10B H 0.4919 0.4783 0.7732 0.024 Uiso 1 calc
P2 P 0.45164(3) 0.31814(4) 0.82506(4) 0.01362(9) Uani 1 d
C211 C 0.58620(14) 0.30434(15) 0.83075(14) 0.0173(4) Uani 1 d
C212 C 0.60861(15) 0.21925(16) 0.78519(15) 0.0195(4) Uani 1 d
H212 H 0.5541 0.167 0.753 0.023 Uiso 1 calc
C213 C 0.71100(16) 0.20950(18) 0.78612(16) 0.0245(4) Uani 1 d
H213 H 0.7259 0.1508 0.7549 0.029 Uiso 1 calc
C214 C 0.79077(16) 0.2861(2) 0.83298(17) 0.0280(5) Uani 1 d
H214 H 0.8602 0.2801 0.833 0.034 Uiso 1 calc
C215 C 0.76935(16) 0.37086(19) 0.87941(17) 0.0275(5) Uani 1 d
H215 H 0.8243 0.4227 0.9118 0.033 Uiso 1 calc
C216 C 0.66769(15) 0.38090(17) 0.87907(16) 0.0222(4) Uani 1 d
H216 H 0.6535 0.4393 0.9114 0.027 Uiso 1 calc
C221 C 0.45860(14) 0.31598(15) 0.95887(14) 0.0169(4) Uani 1 d
C222 C 0.37944(15) 0.35326(16) 0.99026(15) 0.0206(4) Uani 1 d
H222 H 0.329 0.3886 0.9453 0.025 Uiso 1 calc
C223 C 0.37452(17) 0.33864(17) 1.08728(16) 0.0251(4) Uani 1 d
H223 H 0.3207 0.3639 1.1083 0.03 Uiso 1 calc
C224 C 0.44814(18) 0.28729(18) 1.15306(16) 0.0279(5) Uani 1 d
H224 H 0.444 0.2767 1.2188 0.033 Uiso 1 calc
C225 C 0.52757(17) 0.25143(18) 1.12346(16) 0.0271(5) Uani 1 d
H225 H 0.5785 0.2172 1.1692 0.033 Uiso 1 calc
C226 C 0.53290(16) 0.26554(17) 1.02668(15) 0.0223(4) Uani 1 d
H226 H 0.5875 0.2407 1.0066 0.027 Uiso 1 calc
P3 P 0.29221(3) 0.07565(4) 0.70128(4) 0.01313(9) Uani 1 d
C311 C 0.37549(14) -0.00367(14) 0.66058(14) 0.0161(3) Uani 1 d
C312 C 0.46864(15) -0.02194(16) 0.73416(15) 0.0202(4) Uani 1 d
H312 H 0.4832 0.0014 0.8041 0.024 Uiso 1 calc
C313 C 0.54031(16) -0.07402(17) 0.70587(16) 0.0236(4) Uani 1 d
H313 H 0.6043 -0.0849 0.7564 0.028 Uiso 1 calc
C314 C 0.51930(17) -0.11027(17) 0.60456(17) 0.0259(4) Uani 1 d
H314 H 0.5683 -0.1464 0.5856 0.031 Uiso 1 calc
C315 C 0.42631(18) -0.09341(19) 0.53105(17) 0.0291(5) Uani 1 d
H315 H 0.4111 -0.119 0.4616 0.035 Uiso 1 calc
C316 C 0.35521(16) -0.03933(18) 0.55826(16) 0.0242(4) Uani 1 d
H316 H 0.2925 -0.0265 0.5071 0.029 Uiso 1 calc
C321 C 0.28235(14) 0.01920(15) 0.81419(15) 0.0166(4) Uani 1 d
C322 C 0.23646(19) -0.07847(17) 0.80248(19) 0.0297(5) Uani 1 d
H322 H 0.2115 -0.115 0.7367 0.036 Uiso 1 calc
C323 C 0.2273(2) -0.1224(2) 0.8876(2) 0.0381(6) Uani 1 d
H323 H 0.1958 -0.189 0.8795 0.046 Uiso 1 calc
C324 C 0.26311(19) -0.0705(2) 0.9829(2) 0.0349(6) Uani 1 d
H324 H 0.2559 -0.1009 1.0404 0.042 Uiso 1 calc
C325 C 0.3096(2) 0.0256(2) 0.99521(18) 0.0337(5) Uani 1 d
H325 H 0.3356 0.0612 1.0615 0.04 Uiso 1 calc
C326 C 0.31851(17) 0.07102(17) 0.91046(16) 0.0242(4) Uani 1 d
H326 H 0.3496 0.1378 0.9191 0.029 Uiso 1 calc
C30 C 0.15750(14) 0.04962(15) 0.60746(15) 0.0184(4) Uani 1 d
H30A H 0.1033 0.0413 0.6408 0.022 Uiso 1 calc
H30B H 0.1498 -0.0084 0.5574 0.022 Uiso 1 calc
P4 P 0.15866(3) 0.16895(4) 0.55036(4) 0.01387(9) Uani 1 d
C411 C 0.16561(15) 0.13647(17) 0.42285(15) 0.0210(4) Uani 1 d
C412 C 0.11946(17) 0.04503(19) 0.36829(17) 0.0301(5) Uani 1 d
H412 H 0.0842 -0.0013 0.3979 0.036 Uiso 1 calc
C413 C 0.1243(2) 0.0207(3) 0.27116(19) 0.0432(7) Uani 1 d
H413 H 0.0951 -0.0429 0.2358 0.052 Uiso 1 calc
C414 C 0.1716(2) 0.0887(3) 0.22649(19) 0.0465(8) Uani 1 d
H414 H 0.1735 0.0726 0.1594 0.056 Uiso 1 calc
C415 C 0.21635(19) 0.1803(3) 0.27823(19) 0.0406(7) Uani 1 d
H415 H 0.2483 0.227 0.2463 0.049 Uiso 1 calc
C416 C 0.21512(16) 0.2051(2) 0.37793(16) 0.0283(5) Uani 1 d
H416 H 0.2475 0.2677 0.4142 0.034 Uiso 1 calc
C421 C 0.02541(14) 0.20551(14) 0.51969(14) 0.0158(3) Uani 1 d
C422 C -0.02665(15) 0.20178(16) 0.59208(15) 0.0199(4) Uani 1 d
H422 H 0.0055 0.1763 0.6557 0.024 Uiso 1 calc
C423 C -0.12460(16) 0.23498(18) 0.57135(17) 0.0249(4) Uani 1 d
H423 H -0.16 0.2303 0.6201 0.03 Uiso 1 calc
C424 C -0.17146(16) 0.27485(17) 0.48026(17) 0.0253(4) Uani 1 d
H424 H -0.2384 0.2981 0.4669 0.03 Uiso 1 calc
C425 C -0.12020(16) 0.28075(17) 0.40856(16) 0.0236(4) Uani 1 d
H425 H -0.1519 0.3084 0.3461 0.028 Uiso 1 calc
C426 C -0.02225(15) 0.24615(16) 0.42822(15) 0.0201(4) Uani 1 d
H426 H 0.0124 0.2503 0.3788 0.024 Uiso 1 calc

loop_
_atom_site_aniso_label
_atom_site_aniso_U_11
_atom_site_aniso_U_22
_atom_site_aniso_U_33
_atom_site_aniso_U_23
_atom_site_aniso_U_13
_atom_site_aniso_U_12
Ru1 0.01192(6) 0.01188(7) 0.01154(7) 0.00251(5) 0.00496(5) 0.00139(5)
Cl1 0.01765(19) 0.0230(2) 0.0171(2) 0.00402(18) 0.00985(16) 0.00293(16)
C1 0.0168(8) 0.0110(8) 0.0125(8) 0.0005(7) -0.0003(6) 0.0016(6)
C2 0.0173(8) 0.0192(9) 0.0184(9) 0.0010(8) 0.0046(7) 0.0007(7)
C3 0.0142(8) 0.0229(10) 0.0172(8) 0.0023(8) 0.0041(7) 0.0009(7)
C4 0.0222(9) 0.0239(11) 0.0230(10) 0.0022(8) 0.0114(8) 0.0035(8)
C5 0.0282(10) 0.0277(12) 0.0235(10) -0.0022(9) 0.0135(8) 0.0066(8)
C6 0.0279(10) 0.0400(14) 0.0214(10) 0.0079(10) 0.0161(8) 0.0088(9)
C7 0.0270(10) 0.0300(12) 0.0287(11) 0.0131(10) 0.0165(9) 0.0058(9)
C8 0.0222(9) 0.0233(10) 0.0226(9) 0.0037(8) 0.0107(8) 0.0038(8)
P1 0.01298(19) 0.0122(2) 0.0151(2) 0.00309(18) 0.00489(16) 0.00130(16)
C111 0.0197(8) 0.0162(9) 0.0208(9) 0.0053(8) 0.0114(7) 0.0045(7)
C112 0.0194(9) 0.0314(12) 0.0247(10) 0.0113(9) 0.0066(8) 0.0021(8)
C113 0.0267(10) 0.0435(15) 0.0231(10) 0.0155(10) 0.0078(8) 0.0090(10)
C114 0.0347(11) 0.0320(13) 0.0317(12) 0.0172(10) 0.0207(10) 0.0101(9)
C115 0.0376(12) 0.0348(14) 0.0351(12) 0.0111(11) 0.0176(10) -0.0076(10)
C116 0.0338(11) 0.0295(12) 0.0236(10) 0.0036(9) 0.0103(9) -0.0089(9)
C121 0.0176(8) 0.0131(8) 0.0161(8) 0.0044(7) 0.0077(6) 0.0022(6)
C122 0.0194(9) 0.0179(10) 0.0240(10) -0.0033(8) 0.0077(7) 0.0007(7)
C123 0.0185(9) 0.0231(11) 0.0319(11) -0.0014(9) 0.0097(8) 0.0023(8)
C124 0.0284(10) 0.0227(11) 0.0296(11) 0.0035(9) 0.0179(9) 0.0088(8)
C125 0.0326(11) 0.0203(10) 0.0203(9) -0.0006(8) 0.0122(8) 0.0059(8)
C126 0.0235(9) 0.0172(9) 0.0189(9) 0.0010(8) 0.0066(7) 0.0017(7)
C10 0.0174(8) 0.0160(9) 0.0230(9) 0.0023(8) 0.0029(7) -0.0001(7)
P2 0.01267(19) 0.0139(2) 0.0141(2) 0.00255(18) 0.00412(16) 0.00133(16)
C211 0.0147(8) 0.0207(10) 0.0161(8) 0.0049(7) 0.0044(6) 0.0016(7)
C212 0.0171(8) 0.0220(10) 0.0200(9) 0.0054(8) 0.0061(7) 0.0035(7)
C213 0.0238(9) 0.0317(12) 0.0213(10) 0.0053(9) 0.0091(8) 0.0120(8)
C214 0.0159(9) 0.0457(15) 0.0245(10) 0.0100(10) 0.0075(8) 0.0067(9)
C215 0.0171(9) 0.0356(13) 0.0268(11) 0.0039(10) 0.0043(8) -0.0027(8)
C216 0.0173(8) 0.0250(11) 0.0221(9) 0.0022(8) 0.0040(7) 0.0008(7)
C221 0.0188(8) 0.0157(9) 0.0146(8) -0.0003(7) 0.0045(7) -0.0016(7)
C222 0.0219(9) 0.0176(10) 0.0207(9) -0.0017(8) 0.0068(7) -0.0016(7)
C223 0.0301(10) 0.0225(11) 0.0230(10) -0.0051(9) 0.0126(8) -0.0042(8)
C224 0.0379(12) 0.0265(12) 0.0180(9) 0.0006(9) 0.0106(9) -0.0067(9)
C225 0.0293(10) 0.0273(12) 0.0207(10) 0.0081(9) 0.0027(8) -0.0006(9)
C226 0.0222(9) 0.0246(11) 0.0198(9) 0.0058(8) 0.0061(7) 0.0011(8)
P3 0.01396(19) 0.0123(2) 0.0135(2) 0.00208(17) 0.00493(16) 0.00150(16)
C311 0.0178(8) 0.0142(9) 0.0181(8) 0.0032(7) 0.0076(7) 0.0034(6)
C312 0.0224(9) 0.0221(10) 0.0172(9) 0.0009(8) 0.0076(7) 0.0054(7)
C313 0.0229(9) 0.0273(11) 0.0223(10) 0.0053(9) 0.0074(8) 0.0100(8)
C314 0.0296(10) 0.0269(11) 0.0256(10) 0.0034(9) 0.0126(8) 0.0132(9)
C315 0.0345(11) 0.0354(13) 0.0185(10) -0.0037(9) 0.0089(8) 0.0140(10)
C316 0.0241(9) 0.0298(12) 0.0176(9) -0.0003(9) 0.0041(7) 0.0101(8)
C321 0.0174(8) 0.0161(9) 0.0193(9) 0.0058(7) 0.0094(7) 0.0027(7)
C322 0.0380(12) 0.0207(11) 0.0312(11) 0.0044(9) 0.0140(10) -0.0041(9)
C323 0.0446(14) 0.0268(13) 0.0499(15) 0.0180(12) 0.0239(12) -0.0008(11)
C324 0.0386(12) 0.0412(15) 0.0367(13) 0.0248(12) 0.0226(11) 0.0117(11)
C325 0.0441(13) 0.0396(15) 0.0199(10) 0.0109(10) 0.0121(9) 0.0076(11)
C326 0.0295(10) 0.0228(11) 0.0198(9) 0.0060(8) 0.0074(8) 0.0016(8)
C30 0.0161(8) 0.0164(9) 0.0200(9) 0.0016(8) 0.0030(7) -0.0005(7)
P4 0.01364(19) 0.0149(2) 0.0129(2) 0.00125(18) 0.00398(16) 0.00216(16)
C411 0.0167(8) 0.0319(12) 0.0136(8) -0.0008(8) 0.0033(7) 0.0082(8)
C412 0.0264(10) 0.0360(14) 0.0231(10) -0.0050(10) 0.0013(8) 0.0110(9)
C413 0.0369(13) 0.0588(19) 0.0245(12) -0.0161(12) -0.0018(10) 0.0183(12)
C414 0.0324(12) 0.089(3) 0.0170(11) -0.0053(13) 0.0032(9) 0.0284(14)
C415 0.0271(11) 0.078(2) 0.0244(11) 0.0171(13) 0.0128(9) 0.0198(12)
C416 0.0203(9) 0.0476(15) 0.0192(10) 0.0098(10) 0.0067(8) 0.0095(9)
C421 0.0149(8) 0.0138(9) 0.0173(8) -0.0007(7) 0.0041(6) 0.0007(6)
C422 0.0190(8) 0.0227(10) 0.0179(9) 0.0021(8) 0.0062(7) 0.0021(7)
C423 0.0184(9) 0.0315(12) 0.0264(10) 0.0009(9) 0.0099(8) 0.0036(8)
C424 0.0178(9) 0.0254(11) 0.0319(11) 0.0013(9) 0.0069(8) 0.0049(8)
C425 0.0226(9) 0.0235(11) 0.0237(10) 0.0060(9) 0.0048(8) 0.0064(8)
C426 0.0180(8) 0.0220(10) 0.0201(9) 0.0036(8) 0.0058(7) 0.0028(7)

loop_
_atom_type_symbol
_atom_type_description
_atom_type_scat_dispersion_real
_atom_type_scat_dispersion_imag
_atom_type_scat_source
C C 0.0033 0.0016 'International Tables Vol C Tables 4.2.6.8 and 6.1.1.4'
H H 0 0 'International Tables Vol C Tables 4.2.6.8 and 6.1.1.4'
P P 0.1023 0.0942 'International Tables Vol C Tables 4.2.6.8 and 6.1.1.4'
Cl Cl 0.1484 0.1585 'International Tables Vol C Tables 4.2.6.8 and 6.1.1.4'
Ru Ru -1.2594 0.8363 'International Tables Vol C Tables 4.2.6.8 and 6.1.1.4'

loop_
_exptl_crystal_face_index_h
_exptl_crystal_face_index_k
_exptl_crystal_face_index_l
_exptl_crystal_face_perp_dist
-1 1 0 0.1369
-2 1 2 0.1
2 -1 -2 0.0692
0 1 -1 0.1643
-1 -1 1 0.0529
2 4 3 0.1795
1 0 0 0.1217
1 -2 -1 0.0622
3 3 -5 0.1208
-1 0 0 0.1515
-2 -5 2 0.0509

loop_
_geom_angle_atom_site_label_1
_geom_angle_atom_site_label_2
_geom_angle_atom_site_label_3
_geom_angle
C1 Ru1 P3 84.74(5)
C1 Ru1 P1 89.68(5)
P3 Ru1 P1 174.354(17)
C1 Ru1 P2 91.84(5)
P3 Ru1 P2 107.062(17)
P1 Ru1 P2 72.194(17)
C1 Ru1 P4 88.16(5)
P3 Ru1 P4 71.829(17)
P1 Ru1 P4 108.918(18)
P2 Ru1 P4 178.888(19)
C1 Ru1 Cl1 177.91(5)
P3 Ru1 Cl1 97.178(17)
P1 Ru1 Cl1 88.390(17)
P2 Ru1 Cl1 86.802(16)
P4 Ru1 Cl1 93.234(16)
C2 C1 Ru1 177.41(17)
C1 C2 C3 175.2(2)
C8 C3 C4 118.15(18)
C8 C3 C2 121.0(2)
C4 C3 C2 120.84(18)
C5 C4 C3 120.8(2)
C5 C4 H4 119.6
C3 C4 H4 119.6
C4 C5 C6 120.4(2)
C4 C5 H5 119.8
C6 C5 H5 119.8
C7 C6 C5 119.25(19)
C7 C6 H6 120.4
C5 C6 H6 120.4
C6 C7 C8 120.7(2)
C6 C7 H7 119.7
C8 C7 H7 119.7
C7 C8 C3 120.7(2)
C7 C8 H8 119.7
C3 C8 H8 119.7
C121 P1 C111 103.25(9)
C121 P1 C10 107.59(9)
C111 P1 C10 106.09(9)
C121 P1 Ru1 118.19(6)
C111 P1 Ru1 124.31(7)
C10 P1 Ru1 95.52(7)
C116 C111 C112 118.15(18)
C116 C111 P1 122.97(16)
C112 C111 P1 118.87(14)
C111 C112 C113 120.73(19)
C111 C112 H112 119.6
C113 C112 H112 119.6
C114 C113 C112 120.0(2)
C114 C113 H113 120
C112 C113 H113 120
C115 C114 C113 119.7(2)
C115 C114 H114 120.2
C113 C114 H114 120.2
C114 C115 C116 120.5(2)
C114 C115 H115 119.7
C116 C115 H115 119.7
C111 C116 C115 120.9(2)
C111 C116 H116 119.6
C115 C116 H116 119.6
C126 C121 C122 118.57(18)
C126 C121 P1 124.89(14)
C122 C121 P1 116.48(15)
C123 C122 C121 120.8(2)
C123 C122 H122 119.6
C121 C122 H122 119.6
C124 C123 C122 120.16(19)
C124 C123 H123 119.9
C122 C123 H123 119.9
C123 C124 C125 119.9(2)
C123 C124 H124 120.1
C125 C124 H124 120.1
C124 C125 C126 120.3(2)
C124 C125 H125 119.9
C126 C125 H125 119.9
C121 C126 C125 120.28(18)
C121 C126 H126 119.9
C125 C126 H126 119.9
P1 C10 P2 96.58(9)
P1 C10 H10A 112.4
P2 C10 H10A 112.4
P1 C10 H10B 112.4
P2 C10 H10B 112.4
H10A C10 H10B 110
C211 P2 C221 103.04(9)
C211 P2 C10 104.12(9)
C221 P2 C10 106.08(10)
C211 P2 Ru1 122.43(7)
C221 P2 Ru1 122.63(6)
C10 P2 Ru1 95.47(6)
C212 C211 C216 119.30(18)
C212 C211 P2 120.21(14)
C216 C211 P2 120.48(17)
C211 C212 C213 120.58(19)
C211 C212 H212 119.7
C213 C212 H212 119.7
C214 C213 C212 119.7(2)
C214 C213 H213 120.2
C212 C213 H213 120.2
C215 C214 C213 120.1(2)
C215 C214 H214 119.9
C213 C214 H214 119.9
C214 C215 C216 120.5(2)
C214 C215 H215 119.8
C216 C215 H215 119.8
C215 C216 C211 119.8(2)
C215 C216 H216 120.1
C211 C216 H216 120.1
C226 C221 C222 119.02(18)
C226 C221 P2 120.95(16)
C222 C221 P2 119.42(15)
C223 C222 C221 120.1(2)
C223 C222 H222 119.9
C221 C222 H222 119.9
C224 C223 C222 120.0(2)
C224 C223 H223 120
C222 C223 H223 120
C225 C224 C223 120.3(2)
C225 C224 H224 119.8
C223 C224 H224 119.8
C224 C225 C226 120.0(2)
C224 C225 H225 120
C226 C225 H225 120
C225 C226 C221 120.5(2)
C225 C226 H226 119.8
C221 C226 H226 119.8
C311 P3 C321 101.54(9)
C311 P3 C30 108.04(9)
C321 P3 C30 103.65(8)
C311 P3 Ru1 121.65(6)
C321 P3 Ru1 124.44(7)
C30 P3 Ru1 94.90(7)
C312 C311 C316 118.92(19)
C312 C311 P3 117.71(15)
C316 C311 P3 123.12(15)
C313 C312 C311 120.35(19)
C313 C312 H312 119.8
C311 C312 H312 119.8
C314 C313 C312 120.5(2)
C314 C313 H313 119.7
C312 C313 H313 119.7
C313 C314 C315 119.5(2)
C313 C314 H314 120.3
C315 C314 H314 120.3
C314 C315 C316 120.4(2)
C314 C315 H315 119.8
C316 C315 H315 119.8
C315 C316 C311 120.3(2)
C315 C316 H316 119.9
C311 C316 H316 119.9
C326 C321 C322 119.32(18)
C326 C321 P3 121.72(14)
C322 C321 P3 118.95(16)
C321 C322 C323 119.7(2)
C321 C322 H322 120.1
C323 C322 H322 120.1
C324 C323 C322 120.7(2)
C324 C323 H323 119.7
C322 C323 H323 119.7
C323 C324 C325 119.9(2)
C323 C324 H324 120
C325 C324 H324 120
C324 C325 C326 120.1(2)
C324 C325 H325 119.9
C326 C325 H325 119.9
C321 C326 C325 120.2(2)
C321 C326 H326 119.9
C325 C326 H326 119.9
P3 C30 P4 95.63(9)
P3 C30 H30A 112.6
P4 C30 H30A 112.6
P3 C30 H30B 112.6
P4 C30 H30B 112.6
H30A C30 H30B 110.1
C411 P4 C421 101.92(9)
C411 P4 C30 104.93(10)
C421 P4 C30 106.60(8)
C411 P4 Ru1 122.33(6)
C421 P4 Ru1 124.31(6)
C30 P4 Ru1 93.74(6)
C412 C411 C416 119.3(2)
C412 C411 P4 120.91(17)
C416 C411 P4 119.74(17)
C413 C412 C411 120.8(3)
C413 C412 H412 119.6
C411 C412 H412 119.6
C414 C413 C412 119.8(3)
C414 C413 H413 120.1
C412 C413 H413 120.1
C413 C414 C415 120.5(2)
C413 C414 H414 119.8
C415 C414 H414 119.8
C414 C415 C416 120.6(3)
C414 C415 H415 119.7
C416 C415 H415 119.7
C411 C416 C415 119.0(2)
C411 C416 H416 120.5
C415 C416 H416 120.5
C426 C421 C422 118.53(18)
C426 C421 P4 120.82(14)
C422 C421 P4 120.39(14)
C423 C422 C421 120.41(19)
C423 C422 H422 119.8
C421 C422 H422 119.8
C424 C423 C422 120.7(2)
C424 C423 H423 119.7
C422 C423 H423 119.7
C423 C424 C425 119.7(2)
C423 C424 H424 120.2
C425 C424 H424 120.2
C424 C425 C426 120.0(2)
C424 C425 H425 120
C426 C425 H425 120
C425 C426 C421 120.69(19)
C425 C426 H426 119.7
C421 C426 H426 119.7

loop_
_geom_bond_atom_site_label_1
_geom_bond_atom_site_label_2
_geom_bond_distance
Ru1 C1 2.0042(19)
Ru1 P3 2.3205(5)
Ru1 P1 2.3445(5)
Ru1 P2 2.3454(5)
Ru1 P4 2.3557(5)
Ru1 Cl1 2.4511(4)
C1 C2 1.201(3)
C2 C3 1.436(3)
C3 C8 1.402(3)
C3 C4 1.405(3)
C4 C5 1.385(3)
C4 H4 0.95
C5 C6 1.397(3)
C5 H5 0.95
C6 C7 1.384(3)
C6 H6 0.95
C7 C8 1.390(3)
C7 H7 0.95
C8 H8 0.95
P1 C121 1.821(2)
P1 C111 1.8255(19)
P1 C10 1.8501(19)
C111 C116 1.386(3)
C111 C112 1.392(3)
C112 C113 1.395(3)
C112 H112 0.95
C113 C114 1.382(3)
C113 H113 0.95
C114 C115 1.369(3)
C114 H114 0.95
C115 C116 1.392(3)
C115 H115 0.95
C116 H116 0.95
C121 C126 1.394(3)
C121 C122 1.399(3)
C122 C123 1.388(3)
C122 H122 0.95
C123 C124 1.381(3)
C123 H123 0.95
C124 C125 1.386(3)
C124 H124 0.95
C125 C126 1.398(3)
C125 H125 0.95
C126 H126 0.95
C10 P2 1.851(2)
C10 H10A 0.99
C10 H10B 0.99
P2 C211 1.8248(19)
P2 C221 1.8281(19)
C211 C212 1.384(3)
C211 C216 1.406(3)
C212 C213 1.400(3)
C212 H212 0.95
C213 C214 1.390(3)
C213 H213 0.95
C214 C215 1.380(4)
C214 H214 0.95
C215 C216 1.394(3)
C215 H215 0.95
C216 H216 0.95
C221 C226 1.397(3)
C221 C222 1.401(3)
C222 C223 1.394(3)
C222 H222 0.95
C223 C224 1.386(3)
C223 H223 0.95
C224 C225 1.383(3)
C224 H224 0.95
C225 C226 1.391(3)
C225 H225 0.95
C226 H226 0.95
P3 C311 1.815(2)
P3 C321 1.8251(18)
P3 C30 1.8509(19)
C311 C312 1.393(3)
C311 C316 1.398(3)
C312 C313 1.388(3)
C312 H312 0.95
C313 C314 1.385(3)
C313 H313 0.95
C314 C315 1.385(3)
C314 H314 0.95
C315 C316 1.389(3)
C315 H315 0.95
C316 H316 0.95
C321 C326 1.381(3)
C321 C322 1.392(3)
C322 C323 1.392(3)
C322 H322 0.95
C323 C324 1.370(4)
C323 H323 0.95
C324 C325 1.375(4)
C324 H324 0.95
C325 C326 1.396(3)
C325 H325 0.95
C326 H326 0.95
C30 P4 1.851(2)
C30 H30A 0.99
C30 H30B 0.99
P4 C411 1.827(2)
P4 C421 1.8343(19)
C411 C412 1.393(3)
C411 C416 1.396(3)
C412 C413 1.389(3)
C412 H412 0.95
C413 C414 1.371(4)
C413 H413 0.95
C414 C415 1.378(4)
C414 H414 0.95
C415 C416 1.406(3)
C415 H415 0.95
C416 H416 0.95
C421 C426 1.395(3)
C421 C422 1.403(3)
C422 C423 1.384(3)
C422 H422 0.95
C423 C424 1.384(3)
C423 H423 0.95
C424 C425 1.388(3)
C424 H424 0.95
C425 C426 1.394(3)
C425 H425 0.95
C426 H426 0.95
